data_2003042
loop_
_publ_author_name
'Fukushima, S.'
'Ito, Y.'
'Hosomi, H.'
'Ohba, S.'

_publ_section_title
;
 Structures and Photoreactivities of 2,4,6-Triisopropylbenzophenones
;
_journal_issue 6
_journal_name_full 'Acta Crystallographica Section B'
_journal_page_first 895
_journal_page_last 906
_journal_paper_doi 10.1107/S0108768198005515
_journal_volume 54
_journal_year 1998
_chemical_formula_moiety 'C26 H36 O1'
_chemical_formula_sum 'C26 H36 O'
_chemical_formula_weight 364.57
_chemical_name_systematic
;
4'-tert-butyl-2,4,6-triisopropylbenzophenone
;
_space_group_IT_number 14
_symmetry_cell_setting monoclinic
_symmetry_space_group_name_Hall '-P 2yn'
_symmetry_space_group_name_H-M 'P 1 21/n 1'
_atom_type_scat_source 'International Tables Vol.IV(1974)'
_cell_angle_alpha 90.00
_cell_angle_beta 113.730(10)
_cell_angle_gamma 90.00
_cell_formula_units_Z 4
_cell_length_a 10.033(2)
_cell_length_b 22.856(2)
_cell_length_c 11.2270(10)
_cell_measurement_reflns_used 25
_cell_measurement_temperature 293
_cell_measurement_theta_max 15
_cell_measurement_theta_min 10
_cell_volume 2356.8(6)
_computing_cell_refinement
; AFC/MSC Diffractometer Control System
(Rigaku Corporation, 1993)
;
_computing_data_collection ' AFC/MSC Diffractometer Control System'
_computing_data_reduction 'local programs'
_computing_molecular_graphics CRYSTAN-GM
_computing_publication_material CRYSTAN-GM
_computing_structure_refinement CRYSTAN-GM
_computing_structure_solution ' CRYSTAN-GM (Edwards, Gilmore, Mackay & Stewart, 1996)'
_diffrn_measurement_device_type 'Rigaku AFC-5'
_diffrn_measurement_method \w
_diffrn_radiation_type 'Mo K\a'
_diffrn_radiation_wavelength 0.71073
_diffrn_reflns_av_R_equivalents 0.016
_diffrn_reflns_limit_h_max 10
_diffrn_reflns_limit_h_min 0
_diffrn_reflns_limit_k_max 24
_diffrn_reflns_limit_k_min 0
_diffrn_reflns_limit_l_max 12
_diffrn_reflns_limit_l_min -12
_diffrn_reflns_number 3539
_diffrn_reflns_theta_max 22.5
_diffrn_standards_decay_% 2.0
_diffrn_standards_interval_count 100
_diffrn_standards_number 3
_exptl_absorpt_coefficient_mu 0.060
_exptl_absorpt_correction_type none
_exptl_crystal_colour Colourless
_exptl_crystal_density_diffrn 1.027
_exptl_crystal_density_method 'not measured'
_exptl_crystal_description Prism
_exptl_crystal_F_000 800
_exptl_crystal_size_max 0.5
_exptl_crystal_size_mid 0.3
_exptl_crystal_size_min 0.3
_refine_diff_density_max 0.21
_refine_diff_density_min -0.23
_refine_ls_extinction_method None
_refine_ls_goodness_of_fit_obs 1.33
_refine_ls_hydrogen_treatment 'H atoms riding'
_refine_ls_number_parameters 244
_refine_ls_number_reflns 1748
_refine_ls_R_factor_obs 0.081
_refine_ls_shift/esd_max 0.02
_refine_ls_shift/esd_mean 0.0015
_refine_ls_structure_factor_coef F
_refine_ls_weighting_details 'w=1/[\s ^2^(F) + 0.0009F^2^]'
_refine_ls_weighting_scheme calc
_refine_ls_wR_factor_obs 0.075
_reflns_number_observed 1748
_reflns_number_total 3291
_reflns_threshold_expression '|F~o~| > 3\s(|F~o~|)'
_cod_data_source_file oa0012.cif
_cod_data_source_block VI
_cod_depositor_comments
;
The following automatic conversions were performed:
'_symmetry_cell_setting' value 'Monoclinic' changed to 'monoclinic'
according to '/home/saulius/struct/CIF-dictionaries/cif_core.dic'
dictionary named 'cif_core.dic' version 2.4.1 from 2010-06-29.

Automatic conversion script
Id: cif_fix_enum 1527 2010-12-29 10:47:43Z saulius 

The following automatic conversions were performed:

'_atom_site_thermal_displace_type' tag value 'Uij' was replaced with
'Uani' value 27 times.

Automatic conversion script
Id: cif_fix_values 1646 2011-03-28 12:23:43Z adriana 

The following automatic conversions were performed:

'_symmetry_cell_setting' value 'Monoclinic' changed to 'monoclinic'
according to /home/saulius/struct/CIF-dictionaries/cif_core.dic
dictionary named 'cif_core.dic' version 2.4.1 from 2010-06-29.

Automatic conversion script
Id: cif_fix_values 1715 2011-07-08 13:25:40Z adriana 
;
_cod_original_sg_symbol_H-M 'P 21/n        '
_cod_original_formula_sum 'C26 H36 O1'
_cod_database_code 2003042
_cod_database_fobs_code 2003042

loop_
_symmetry_equiv_pos_as_xyz
+X,+Y,+Z
-X,-Y,-Z
-X+0.5,+Y+0.5,-Z+0.5
+X+0.5,-Y+0.5,+Z+0.5

loop_
_atom_site_aniso_label
_atom_site_aniso_U_11
_atom_site_aniso_U_22
_atom_site_aniso_U_33
_atom_site_aniso_U_12
_atom_site_aniso_U_13
_atom_site_aniso_U_23
O1 0.062(2) 0.104(3) 0.062(2) 0.021(2) 0.015(2) -0.013(2)
C2 0.044(3) 0.055(4) 0.057(3) 0.002(3) 0.024(2) -0.003(3)
C3 0.061(3) 0.054(3) 0.061(3) 0.001(3) 0.032(3) 0.001(3)
C4 0.048(3) 0.058(4) 0.058(3) 0.013(3) 0.025(3) 0.005(3)
C5 0.044(3) 0.064(4) 0.081(4) 0.006(3) 0.029(3) 0.009(3)
C6 0.052(3) 0.052(3) 0.072(3) 0.002(3) 0.023(3) 0.005(3)
C7 0.047(3) 0.048(3) 0.058(3) 0.009(3) 0.023(2) -0.002(2)
C8 0.050(3) 0.055(3) 0.060(3) -0.007(3) 0.022(3) -0.004(3)
C9 0.038(3) 0.049(3) 0.058(3) 0.002(2) 0.018(2) 0.000(3)
C10 0.059(3) 0.073(4) 0.069(4) 0.006(3) 0.025(3) -0.003(3)
C11 0.056(3) 0.086(4) 0.085(4) 0.007(3) 0.033(3) -0.007(3)
C12 0.066(4) 0.060(4) 0.083(4) -0.003(3) 0.047(3) -0.007(3)
C13 0.074(4) 0.075(4) 0.063(4) 0.004(3) 0.025(3) -0.007(3)
C14 0.060(3) 0.062(3) 0.067(4) 0.008(3) 0.020(3) -0.007(3)
C15 0.060(3) 0.061(4) 0.082(4) -0.003(3) 0.041(3) 0.002(3)
C16 0.101(5) 0.107(5) 0.108(5) -0.038(4) 0.056(4) -0.015(4)
C17 0.088(4) 0.157(6) 0.093(4) -0.022(4) 0.053(4) 0.021(4)
C18 0.052(3) 0.070(4) 0.076(4) 0.009(3) 0.028(3) -0.001(3)
C19 0.065(4) 0.117(5) 0.093(4) 0.022(4) 0.012(3) -0.013(4)
C20 0.076(4) 0.183(7) 0.106(5) 0.047(5) 0.026(4) -0.047(5)
C21 0.060(4) 0.058(4) 0.126(5) -0.003(3) 0.024(4) 0.027(4)
C22 0.250(10) 0.090(10) 0.160(10) -0.010(10) 0.090(10) 0.060(10)
C23 0.111(5) 0.062(4) 0.218(8) -0.006(4) 0.047(5) -0.004(5)
C24 0.099(5) 0.092(5) 0.108(5) 0.000(4) 0.072(4) -0.022(4)
C25 0.132(7) 0.53(2) 0.188(9) -0.031(10) 0.060(7) -0.264(12)
C26 0.280(10) 0.150(10) 0.220(10) -0.050(10) 0.220(10) -0.050(10)
C27 0.360(10) 0.120(10) 0.220(10) 0.070(10) 0.220(10) -0.010(10)

loop_
_atom_site_label
_atom_site_fract_x
_atom_site_fract_y
_atom_site_fract_z
_atom_site_U_iso_or_equiv
_atom_site_thermal_displace_type
_atom_site_occupancy
O1 0.2501(3) 0.1416(2) 1.1340(3) 0.088(2) Uani 1.000
C2 0.0125(5) 0.2333(2) 0.9319(4) 0.059(2) Uani 1.000
C3 -0.1220(5) 0.2618(2) 0.8930(4) 0.066(2) Uani 1.000
C4 -0.2414(5) 0.2345(2) 0.8996(4) 0.060(2) Uani 1.000
C5 -0.2255(5) 0.1783(2) 0.9465(5) 0.069(2) Uani 1.000
C6 -0.0937(5) 0.1482(2) 0.9888(4) 0.065(2) Uani 1.000
C7 0.0240(5) 0.1763(2) 0.9785(4) 0.059(2) Uani 1.000
C8 0.1691(5) 0.1453(2) 1.0197(5) 0.063(2) Uani 1.000
C9 0.2069(5) 0.1172(2) 0.9175(4) 0.055(2) Uani 1.000
C10 0.3421(5) 0.0923(2) 0.9520(5) 0.076(3) Uani 1.000
C11 0.3782(5) 0.0652(2) 0.8591(6) 0.087(3) Uani 1.000
C12 0.2814(6) 0.0606(2) 0.7299(5) 0.081(3) Uani 1.000
C13 0.1455(6) 0.0854(2) 0.6978(5) 0.082(3) Uani 1.000
C14 0.1066(5) 0.1131(2) 0.7891(5) 0.073(2) Uani 1.000
C15 0.1426(5) 0.2657(2) 0.9247(5) 0.076(3) Uani 1.000
C16 0.2005(6) 0.3123(3) 1.0318(6) 0.124(3) Uani 1.000
C17 0.1068(6) 0.2944(3) 0.7944(6) 0.118(3) Uani 1.000
C18 -0.3862(5) 0.2667(2) 0.8562(5) 0.075(2) Uani 1.000
C19 -0.5148(6) 0.2323(3) 0.7631(5) 0.106(3) Uani 1.000
C20 -0.4151(6) 0.2864(3) 0.9707(6) 0.148(4) Uani 1.000
C21 -0.0818(6) 0.0854(2) 1.0359(7) 0.084(3) Uani 1.000
C22 -0.1140(10) 0.0811(3) 1.1552(8) 0.176(6) Uani 1.000
C23 -0.1794(7) 0.0448(3) 0.9333(8) 0.153(5) Uani 1.000
C24 0.3232(7) 0.0316(3) 0.6276(6) 0.120(3) Uani 1.000
C25 0.2020(10) 0.0156(6) 0.5103(9) 0.387(9) Uani 1.000
C26 0.4260(10) 0.0709(3) 0.5989(8) 0.267(6) Uani 1.000
C27 0.4080(10) -0.0244(4) 0.6838(9) 0.275(7) Uani 1.000
H3 -0.13100 0.30140 0.86200 0.10 Uiso 1.000
H5 -0.30740 0.15900 0.95280 0.10 Uiso 1.000
H10 0.41030 0.09550 1.04100 0.10 Uiso 1.000
H11 0.47190 0.04690 0.88580 0.10 Uiso 1.000
H13 0.07700 0.08280 0.60880 0.10 Uiso 1.000
H14 0.01170 0.12990 0.76600 0.10 Uiso 1.000
H15 0.21830 0.23760 0.93740 0.15 Uiso 1.000
H16A 0.28380 0.33160 1.02810 0.15 Uiso 1.000
H16B 0.22690 0.29400 1.11520 0.15 Uiso 1.000
H16C 0.12470 0.34030 1.01910 0.15 Uiso 1.000
H17A 0.19010 0.31370 0.79080 0.15 Uiso 1.000
H17B 0.03110 0.32260 0.78070 0.15 Uiso 1.000
H17C 0.07220 0.26530 0.72720 0.15 Uiso 1.000
H18 -0.37910 0.30240 0.81420 0.15 Uiso 1.000
H19A -0.60540 0.25290 0.73700 0.15 Uiso 1.000
H19B -0.52190 0.19650 0.80510 0.15 Uiso 1.000
H19C -0.49800 0.22310 0.68680 0.15 Uiso 1.000
H20A -0.50580 0.30710 0.94460 0.15 Uiso 1.000
H20B -0.33740 0.31120 1.02570 0.15 Uiso 1.000
H20C -0.41850 0.25210 1.01860 0.15 Uiso 1.000
H21 0.01680 0.07240 1.06080 0.15 Uiso 1.000
H22A -0.10380 0.04170 1.18710 0.15 Uiso 1.000
H22B -0.21270 0.09400 1.13030 0.15 Uiso 1.000
H22C -0.05030 0.10660 1.22170 0.15 Uiso 1.000
H23A -0.16910 0.00540 0.96510 0.15 Uiso 1.000
H23B -0.15130 0.04710 0.86110 0.15 Uiso 1.000
H23C -0.27880 0.05720 0.90510 0.15 Uiso 1.000
H25A 0.22640 -0.00350 0.44550 0.25 Uiso 1.000
H25B 0.14980 0.05080 0.47320 0.25 Uiso 1.000
H25C 0.14000 -0.01000 0.53290 0.25 Uiso 1.000
H26A 0.44990 0.05190 0.53410 0.25 Uiso 1.000
H26B 0.51130 0.07690 0.67710 0.25 Uiso 1.000
H26C 0.38050 0.10810 0.56760 0.25 Uiso 1.000
H27A 0.43220 -0.04350 0.61890 0.25 Uiso 1.000
H27B 0.35040 -0.05020 0.71140 0.25 Uiso 1.000
H27C 0.49550 -0.01460 0.75740 0.25 Uiso 1.000

loop_
_geom_angle_atom_site_label_1
_geom_angle_atom_site_label_2
_geom_angle_atom_site_label_3
_geom_angle
_geom_angle_publ_flag
C3 C2 C7 118.5(5) yes
C3 C2 C15 119.6(5) yes
C7 C2 C15 122.0(4) yes
C2 C3 C4 121.4(5) yes
C3 C4 C5 118.3(5) yes
C3 C4 C18 120.1(5) yes
C5 C4 C18 121.6(5) yes
C4 C5 C6 122.7(5) yes
C5 C6 C7 117.7(5) yes
C5 C6 C21 121.1(5) yes
C7 C6 C21 121.1(5) yes
C2 C7 C6 121.3(5) yes
C2 C7 C8 118.5(4) yes
C6 C7 C8 120.2(5) yes
O1 C8 C7 120.5(5) yes
O1 C8 C9 120.9(5) yes
C7 C8 C9 118.5(5) yes
C8 C9 C10 119.3(5) yes
C8 C9 C14 121.7(5) yes
C10 C9 C14 119.0(5) yes
C9 C10 C11 120.1(5) yes
C10 C11 C12 122.5(5) yes
C11 C12 C13 116.3(5) yes
C11 C12 C24 122.1(5) yes
C13 C12 C24 121.5(5) yes
C12 C13 C14 122.3(5) yes
C9 C14 C13 119.7(5) yes
C2 C15 C16 110.9(5) yes
C2 C15 C17 112.7(5) yes
C16 C15 C17 109(5) yes
C4 C18 C19 114.1(5) yes
C4 C18 C20 111.1(5) yes
C19 C18 C20 110.1(5) yes
C6 C21 C22 110.9(5) yes
C6 C21 C23 112.5(6) yes
C22 C21 C23 109.7(6) yes
C12 C24 C25 114.5(6) yes
C12 C24 C26 108.8(6) yes
C12 C24 C27 109.3(6) yes
C25 C24 C26 110.9(7) yes
C25 C24 C27 106.9(8) yes
C26 C24 C27 106.1(7) yes
C2 C3 H3 119.3 no
C4 C3 H3 119.3 no
C4 C5 H5 119.2 no
C6 C5 H5 118.1 no
C9 C10 H10 118.1 no
C11 C10 H10 121.8 no
C10 C11 H11 118.8 no
C12 C11 H11 118.6 no
C12 C13 H13 117.6 no
C14 C13 H13 120 no
C9 C14 H14 118.6 no
C13 C14 H14 121.7 no
C2 C15 H15 108 no
C16 C15 H15 108.7 no
C17 C15 H15 107.5 no
C15 C16 H16A 110.3 no
C15 C16 H16B 109.3 no
C15 C16 H16C 108.6 no
H16A C16 H16B 109.8 no
H16A C16 H16C 109.8 no
H16B C16 H16C 109.1 no
C15 C17 H17A 111.7 no
C15 C17 H17B 108.1 no
C15 C17 H17C 109.3 no
H17A C17 H17B 109.3 no
H17A C17 H17C 109.3 no
H17B C17 H17C 109.1 no
C4 C18 H18 108.6 no
C19 C18 H18 108.3 no
C20 C18 H18 104.2 no
C18 C19 H19A 113.3 no
C18 C19 H19B 108.3 no
C18 C19 H19C 108.8 no
H19A C19 H19B 108.6 no
H19A C19 H19C 108.7 no
H19B C19 H19C 109 no
C18 C20 H20A 111.9 no
C18 C20 H20B 110 no
C18 C20 H20C 107.4 no
H20A C20 H20B 109.2 no
H20A C20 H20C 109.3 no
H20B C20 H20C 108.9 no
C6 C21 H21 108.7 no
C22 C21 H21 106.7 no
C23 C21 H21 108.1 no
C21 C22 H22A 111.4 no
C21 C22 H22B 106.7 no
C21 C22 H22C 109.7 no
H22A C22 H22B 109.9 no
H22A C22 H22C 110 no
H22B C22 H22C 109.1 no
C21 C23 H23A 110.9 no
C21 C23 H23B 107 no
C21 C23 H23C 110 no
H23A C23 H23B 110 no
H23A C23 H23C 110 no
H23B C23 H23C 108.9 no
C24 C25 H25A 115.6 no
C24 C25 H25B 107.3 no
C24 C25 H25C 108.2 no
H25A C25 H25B 108.3 no
H25A C25 H25C 108.2 no
H25B C25 H25C 109 no
C24 C26 H26A 107.3 no
C24 C26 H26B 109.2 no
C24 C26 H26C 110.3 no
H26A C26 H26B 110.5 no
H26A C26 H26C 110.4 no
H26B C26 H26C 109 no
C24 C27 H27A 109.7 no
C24 C27 H27B 110 no
C24 C27 H27C 109 no
H27A C27 H27B 109.5 no
H27A C27 H27C 109.6 no
H27B C27 H27C 109.1 no

loop_
_geom_bond_atom_site_label_1
_geom_bond_atom_site_label_2
_geom_bond_distance
_geom_bond_publ_flag
O1 C8 1.214(7) yes
C2 C3 1.401(7) yes
C2 C7 1.391(7) yes
C2 C15 1.531(7) yes
C3 C4 1.379(7) yes
C4 C5 1.373(8) yes
C4 C18 1.523(7) yes
C5 C6 1.394(7) yes
C6 C7 1.389(7) yes
C6 C21 1.518(8) yes
C7 C8 1.514(7) yes
C8 C9 1.491(7) yes
C9 C10 1.375(7) yes
C9 C14 1.390(7) yes
C10 C11 1.381(8) yes
C11 C12 1.387(8) yes
C12 C13 1.384(8) yes
C12 C24 1.524(9) yes
C13 C14 1.388(7) yes
C15 C16 1.535(8) yes
C15 C17 1.509(8) yes
C18 C19 1.513(8) yes
C18 C20 1.496(8) yes
C21 C22 1.503(11) yes
C21 C23 1.496(10) yes
C24 C25 1.434(12) yes
C24 C26 1.494(11) yes
C24 C27 1.525(12) yes
C3 H3 0.961 no
C5 H5 0.960 no
C10 H10 0.960 no
C11 H11 0.960 no
C13 H13 0.960 no
C14 H14 0.960 no
C15 H15 0.960 no
C16 H16A 0.961 no
C16 H16B 0.960 no
C16 H16C 0.960 no
C17 H17A 0.960 no
C17 H17B 0.960 no
C17 H17C 0.960 no
C18 H18 0.959 no
C19 H19A 0.959 no
C19 H19B 0.961 no
C19 H19C 0.961 no
C20 H20A 0.961 no
C20 H20B 0.961 no
C20 H20C 0.959 no
C21 H21 0.960 no
C22 H22A 0.959 no
C22 H22B 0.960 no
C22 H22C 0.960 no
C23 H23A 0.959 no
C23 H23B 0.961 no
C23 H23C 0.960 no
C25 H25A 0.960 no
C25 H25B 0.959 no
C25 H25C 0.960 no
C26 H26A 0.959 no
C26 H26B 0.960 no
C26 H26C 0.961 no
C27 H27A 0.961 no
C27 H27B 0.959 no
C27 H27C 0.960 no

loop_
_cod_related_entry_id
_cod_related_entry_database
_cod_related_entry_code
1 ChemSpider 30652141
